data_7713165
loop_
_publ_author_name
'Josa, Dana'
'Aguil\`a, David'
'Fontava, Pere'
'Soto-Cerrato, Vanessa'
'Herrera-Ram\'irez, Piedad'
'Rafols, Laia'
'Grabulosa, Arnald'
'Gamez, Patrick'

_publ_section_title
;
 Cytotoxicity of osmium(II) and cycloosmated half-sandwich complexes from
 1-pyrenyl-containing phosphane ligands
;
_journal_name_full 'Dalton Transactions'
_journal_paper_doi 10.1039/D3DT00743J
_journal_year 2023
_chemical_formula_moiety 'C38 H32 Cl Os P'
_chemical_formula_sum 'C38 H32 Cl Os P'
_chemical_formula_weight 745.25
_space_group_crystal_system monoclinic
_space_group_IT_number 14
_space_group_name_Hall '-P 2ybc'
_space_group_name_H-M_alt 'P 1 21/c 1'
_atom_sites_solution_hydrogens geom
_atom_sites_solution_primary dual
_audit_creation_date 2022-12-27
_audit_creation_method
;
Olex2 1.5
(compiled 2022.04.07 svn.rca3783a0 for OlexSys, GUI svn.r6498)
;
_audit_update_record
;
2023-01-23 deposited with the CCDC.	2023-05-26 downloaded from the CCDC.
;
_cell_angle_alpha 90
_cell_angle_beta 92.165(11)
_cell_angle_gamma 90
_cell_formula_units_Z 4
_cell_length_a 10.3870(18)
_cell_length_b 23.025(4)
_cell_length_c 12.199(2)
_cell_measurement_reflns_used 9619
_cell_measurement_temperature 100.0
_cell_measurement_theta_max 27.51
_cell_measurement_theta_min 2.43
_cell_volume 2915.4(9)
_computing_cell_refinement 'SAINT v8.34A (Bruker, 2013)'
_computing_data_reduction 'SAINT v8.34A (Bruker, 2013)'
_computing_molecular_graphics 'Olex2 1.5 (Dolomanov et al., 2009)'
_computing_publication_material 'Olex2 1.5 (Dolomanov et al., 2009)'
_computing_structure_refinement 'SHELXL 2018/3 (Sheldrick, 2015)'
_computing_structure_solution 'SHELXT 2014/5 (Sheldrick, 2014)'
_diffrn_ambient_temperature 100.0
_diffrn_measured_fraction_theta_full 0.987
_diffrn_measured_fraction_theta_max 0.959
_diffrn_measurement_device_type 'Bruker APEX-II CCD'
_diffrn_measurement_method '\f and \w scans'
_diffrn_radiation_type MoK\a
_diffrn_radiation_wavelength 0.71073
_diffrn_reflns_av_R_equivalents 0.0659
_diffrn_reflns_av_unetI/netI 0.0584
_diffrn_reflns_Laue_measured_fraction_full 0.987
_diffrn_reflns_Laue_measured_fraction_max 0.959
_diffrn_reflns_limit_h_max 13
_diffrn_reflns_limit_h_min -13
_diffrn_reflns_limit_k_max 29
_diffrn_reflns_limit_k_min -29
_diffrn_reflns_limit_l_max 15
_diffrn_reflns_limit_l_min -14
_diffrn_reflns_number 34170
_diffrn_reflns_point_group_measured_fraction_full 0.987
_diffrn_reflns_point_group_measured_fraction_max 0.959
_diffrn_reflns_theta_full 25.242
_diffrn_reflns_theta_max 27.578
_diffrn_reflns_theta_min 2.642
_diffrn_source_current 0.6
_diffrn_source_power 0.03
_diffrn_source_voltage 50.0
_diffrn_standards_number 0
_exptl_absorpt_coefficient_mu 4.547
_exptl_absorpt_correction_T_max 0.7456
_exptl_absorpt_correction_T_min 0.4434
_exptl_absorpt_correction_type multi-scan
_exptl_absorpt_process_details
;
SADABS-2008/1 (Bruker,2008) was used for absorption correction.
wR2(int) was 0.1433 before and 0.0754 after correction.
The Ratio of minimum to maximum transmission is 0.5947.
The \l/2 correction factor is 0.0015.
;
_exptl_crystal_colour orange
_exptl_crystal_colour_primary orange
_exptl_crystal_density_diffrn 1.698
_exptl_crystal_description block
_exptl_crystal_F_000 1472
_exptl_crystal_size_max 0.2
_exptl_crystal_size_mid 0.2
_exptl_crystal_size_min 0.16
_refine_diff_density_max 2.939
_refine_diff_density_min -1.469
_refine_diff_density_rms 0.160
_refine_ls_extinction_method none
_refine_ls_goodness_of_fit_ref 1.035
_refine_ls_hydrogen_treatment constr
_refine_ls_matrix_type full
_refine_ls_number_parameters 373
_refine_ls_number_reflns 6474
_refine_ls_number_restraints 0
_refine_ls_restrained_S_all 1.035
_refine_ls_R_factor_all 0.0527
_refine_ls_R_factor_gt 0.0360
_refine_ls_shift/su_max 0.002
_refine_ls_shift/su_mean 0.000
_refine_ls_structure_factor_coef Fsqd
_refine_ls_weighting_details 'w=1/[\s^2^(Fo^2^)+(0.0370P)^2^+2.8181P] where P=(Fo^2^+2Fc^2^)/3'
_refine_ls_weighting_scheme calc
_refine_ls_wR_factor_gt 0.0774
_refine_ls_wR_factor_ref 0.0836
_reflns_Friedel_coverage 0.000
_reflns_number_gt 5143
_reflns_number_total 6474
_reflns_threshold_expression 'I > 2\s(I)'
_cod_data_source_file d3dt00743j2.cif
_cod_data_source_block 1953_djh9_dcmhex_0m
_cod_original_cell_volume 2915.5(9)
_cod_database_code 7713165
_shelx_shelxl_version_number 2018/3
_shelx_space_group_comment
;
The symmetry employed for this shelxl refinement is uniquely defined
by the following loop, which should always be used as a source of
symmetry information in preference to the above space-group names.
They are only intended as comments.
;
_shelx_estimated_absorpt_t_max 0.530
_shelx_estimated_absorpt_t_min 0.463
_olex2_refinement_description
;
1. Fixed Uiso
 At 1.2 times of:
  All C(H) groups
 At 1.5 times of:
  All C(H,H,H) groups
2.a Ternary CH refined with riding coordinates:
 C36(H36)
2.b Aromatic/amide H refined with riding coordinates:
 C32(H32), C31(H31), C35(H35), C34(H34), C2(H2), C13(H13), C4(H4), C28(H28),
 C5(H5), C12(H12), C18(H18), C25(H25), C16(H16), C20(H20), C24(H24), C19(H19),
 C26(H26), C15(H15), C27(H27), C21(H21), C6(H6), C22(H22)
2.c Idealised Me refined as rotating group:
 C29(H29A,H29B,H29C), C38(H38A,H38B,H38C), C37(H37A,H37B,H37C)
;
_olex2_submission_special_instructions 'No special instructions were received'

loop_
_space_group_symop_operation_xyz
'x, y, z'
'-x, y+1/2, -z+1/2'
'-x, -y, -z'
'x, -y-1/2, z-1/2'

loop_
_atom_site_label
_atom_site_type_symbol
_atom_site_fract_x
_atom_site_fract_y
_atom_site_fract_z
_atom_site_U_iso_or_equiv
_atom_site_adp_type
_atom_site_occupancy
_atom_site_site_symmetry_order
_atom_site_calc_flag
_atom_site_refinement_flags_posn
_atom_site_refinement_flags_adp
_atom_site_refinement_flags_occupancy
_atom_site_disorder_assembly
_atom_site_disorder_group
Os1 Os 0.80964(2) 0.62180(2) 0.14569(2) 0.01617(7) Uani 1 1 d . . . . .
Cl1 Cl 0.99189(11) 0.55723(5) 0.13474(9) 0.0214(2) Uani 1 1 d . . . . .
P1 P 0.71029(12) 0.55456(5) 0.25212(10) 0.0168(3) Uani 1 1 d . . . . .
C32 C 0.6350(5) 0.67010(19) 0.0975(4) 0.0199(10) Uani 1 1 d . . . . .
H32 H 0.556753 0.673524 0.134930 0.024 Uiso 1 1 calc R U . . .
C1 C 0.8985(4) 0.64202(19) 0.2977(4) 0.0181(10) Uani 1 1 d . . . . .
C10 C 0.8841(4) 0.60170(19) 0.3905(4) 0.0172(10) Uani 1 1 d . . . . .
C31 C 0.6498(5) 0.62464(18) 0.0200(4) 0.0199(10) Uani 1 1 d . . . . .
H31 H 0.580719 0.598212 0.006674 0.024 Uiso 1 1 calc R U . . .
C33 C 0.7370(4) 0.71065(18) 0.1196(4) 0.0169(10) Uani 1 1 d . . . . .
C35 C 0.8641(5) 0.65848(19) -0.0154(4) 0.0215(10) Uani 1 1 d . . . . .
H35 H 0.943153 0.654158 -0.051290 0.026 Uiso 1 1 calc R U . . .
C34 C 0.8503(5) 0.70496(19) 0.0578(4) 0.0211(10) Uani 1 1 d . . . . .
H34 H 0.917093 0.732953 0.066280 0.025 Uiso 1 1 calc R U . . .
C23 C 0.5465(4) 0.57381(18) 0.2887(4) 0.0190(10) Uani 1 1 d . . . . .
C3 C 1.0482(4) 0.69888(18) 0.4192(4) 0.0169(10) Uani 1 1 d . . . . .
C2 C 0.9787(4) 0.68777(18) 0.3164(4) 0.0181(10) Uani 1 1 d . . . . .
H2 H 0.989949 0.714321 0.257961 0.022 Uiso 1 1 calc R U . . .
C13 C 0.8571(5) 0.52139(19) 0.5625(4) 0.0224(11) Uani 1 1 d . . . . .
H13 H 0.849167 0.493713 0.619565 0.027 Uiso 1 1 calc R U . . .
C9 C 0.9529(4) 0.61006(18) 0.4915(4) 0.0168(10) Uani 1 1 d . . . . .
C30 C 0.7636(5) 0.61765(19) -0.0376(4) 0.0219(11) Uani 1 1 d . . . . .
C4 C 1.1292(5) 0.74659(18) 0.4355(4) 0.0211(11) Uani 1 1 d . . . . .
H4 H 1.139740 0.773558 0.377555 0.025 Uiso 1 1 calc R U . . .
C17 C 0.6852(4) 0.48019(18) 0.2016(4) 0.0185(10) Uani 1 1 d . . . . .
C28 C 0.5244(5) 0.6028(2) 0.3852(4) 0.0244(11) Uani 1 1 d . . . . .
H28 H 0.593818 0.610534 0.436104 0.029 Uiso 1 1 calc R U . . .
C11 C 0.8002(4) 0.55354(19) 0.3800(4) 0.0182(10) Uani 1 1 d . . . . .
C5 C 1.1943(5) 0.75506(19) 0.5349(4) 0.0213(10) Uani 1 1 d . . . . .
H5 H 1.248517 0.788021 0.544653 0.026 Uiso 1 1 calc R U . . .
C14 C 0.9402(5) 0.56931(19) 0.5784(4) 0.0201(10) Uani 1 1 d . . . . .
C12 C 0.7877(5) 0.5143(2) 0.4657(4) 0.0228(11) Uani 1 1 d . . . . .
H12 H 0.730580 0.482239 0.456957 0.027 Uiso 1 1 calc R U . . .
C18 C 0.7429(4) 0.46167(19) 0.1069(4) 0.0183(10) Uani 1 1 d . . . . .
H18 H 0.798783 0.486962 0.069621 0.022 Uiso 1 1 calc R U . . .
C36 C 0.7235(5) 0.76168(19) 0.1958(4) 0.0242(11) Uani 1 1 d . . . . .
H36 H 0.810696 0.770364 0.229350 0.029 Uiso 1 1 calc R U . . .
C29 C 0.7809(5) 0.5687(2) -0.1155(4) 0.0261(11) Uani 1 1 d . . . . .
H29A H 0.862636 0.549007 -0.097758 0.039 Uiso 1 1 calc R U . . .
H29B H 0.781653 0.583820 -0.190607 0.039 Uiso 1 1 calc R U . . .
H29C H 0.709662 0.541113 -0.109497 0.039 Uiso 1 1 calc R U . . .
C25 C 0.3212(5) 0.5799(2) 0.2380(4) 0.0283(12) Uani 1 1 d . . . . .
H25 H 0.251910 0.571830 0.187214 0.034 Uiso 1 1 calc R U . . .
C16 C 1.0872(5) 0.62579(19) 0.6936(4) 0.0205(10) Uani 1 1 d . . . . .
H16 H 1.130934 0.631509 0.762596 0.025 Uiso 1 1 calc R U . . .
C20 C 0.6386(5) 0.3688(2) 0.1205(4) 0.0233(11) Uani 1 1 d . . . . .
H20 H 0.621576 0.331042 0.092198 0.028 Uiso 1 1 calc R U . . .
C24 C 0.4445(5) 0.5625(2) 0.2158(4) 0.0238(11) Uani 1 1 d . . . . .
H24 H 0.459592 0.542528 0.149375 0.029 Uiso 1 1 calc R U . . .
C8 C 1.0348(4) 0.65891(18) 0.5065(4) 0.0164(10) Uani 1 1 d . . . . .
C19 C 0.7188(5) 0.4061(2) 0.0666(4) 0.0226(11) Uani 1 1 d . . . . .
H19 H 0.757925 0.393622 0.001461 0.027 Uiso 1 1 calc R U . . .
C26 C 0.2987(5) 0.6092(2) 0.3342(5) 0.0316(13) Uani 1 1 d . . . . .
H26 H 0.213895 0.621389 0.349680 0.038 Uiso 1 1 calc R U . . .
C38 C 0.6328(5) 0.7511(2) 0.2885(4) 0.0282(12) Uani 1 1 d . . . . .
H38A H 0.545054 0.745375 0.257992 0.042 Uiso 1 1 calc R U . . .
H38B H 0.634383 0.784762 0.337715 0.042 Uiso 1 1 calc R U . . .
H38C H 0.660358 0.716419 0.329505 0.042 Uiso 1 1 calc R U . . .
C37 C 0.6817(5) 0.81422(19) 0.1252(4) 0.0289(12) Uani 1 1 d . . . . .
H37A H 0.739514 0.818290 0.063990 0.043 Uiso 1 1 calc R U . . .
H37B H 0.685599 0.849486 0.170135 0.043 Uiso 1 1 calc R U . . .
H37C H 0.593276 0.808352 0.096375 0.043 Uiso 1 1 calc R U . . .
C15 C 1.0116(5) 0.5781(2) 0.6784(4) 0.0236(11) Uani 1 1 d . . . . .
H15 H 1.006467 0.550285 0.735510 0.028 Uiso 1 1 calc R U . . .
C27 C 0.3993(6) 0.6208(2) 0.4078(5) 0.0342(14) Uani 1 1 d . . . . .
H27 H 0.383877 0.641014 0.473955 0.041 Uiso 1 1 calc R U . . .
C21 C 0.5830(5) 0.38678(19) 0.2161(4) 0.0243(11) Uani 1 1 d . . . . .
H21 H 0.528741 0.360977 0.253883 0.029 Uiso 1 1 calc R U . . .
C6 C 1.1820(5) 0.71661(19) 0.6202(4) 0.0234(11) Uani 1 1 d . . . . .
H6 H 1.227776 0.723281 0.687920 0.028 Uiso 1 1 calc R U . . .
C7 C 1.1026(5) 0.66776(19) 0.6080(4) 0.0206(10) Uani 1 1 d . . . . .
C22 C 0.6058(5) 0.44180(19) 0.2570(4) 0.0222(10) Uani 1 1 d . . . . .
H22 H 0.567505 0.453689 0.322874 0.027 Uiso 1 1 calc R U . . .

loop_
_atom_site_aniso_label
_atom_site_aniso_U_11
_atom_site_aniso_U_22
_atom_site_aniso_U_33
_atom_site_aniso_U_23
_atom_site_aniso_U_13
_atom_site_aniso_U_12
Os1 0.01530(11) 0.01723(10) 0.01598(11) 0.00061(7) 0.00067(8) 0.00028(7)
Cl1 0.0173(6) 0.0234(5) 0.0236(6) -0.0004(4) 0.0008(5) 0.0028(5)
P1 0.0157(6) 0.0177(5) 0.0170(6) -0.0004(4) 0.0012(5) -0.0004(5)
C32 0.014(2) 0.024(2) 0.022(3) 0.0042(19) -0.001(2) 0.0030(19)
C1 0.015(2) 0.016(2) 0.023(3) -0.0009(18) 0.002(2) 0.0030(19)
C10 0.014(2) 0.019(2) 0.019(3) 0.0004(18) 0.003(2) 0.0051(19)
C31 0.014(2) 0.021(2) 0.024(3) 0.0002(18) -0.007(2) -0.0001(19)
C33 0.019(3) 0.014(2) 0.018(2) 0.0040(17) -0.004(2) 0.0048(18)
C35 0.018(3) 0.027(2) 0.020(3) 0.0045(19) 0.005(2) 0.003(2)
C34 0.020(3) 0.021(2) 0.022(3) 0.0078(19) -0.002(2) -0.007(2)
C23 0.014(2) 0.018(2) 0.025(3) 0.0035(18) 0.000(2) -0.0004(18)
C3 0.012(2) 0.020(2) 0.018(2) -0.0010(18) 0.001(2) 0.0025(18)
C2 0.020(3) 0.018(2) 0.017(2) 0.0022(17) 0.001(2) 0.0030(19)
C13 0.026(3) 0.022(2) 0.020(3) 0.0060(19) 0.004(2) 0.000(2)
C9 0.015(2) 0.018(2) 0.018(3) 0.0002(17) 0.000(2) 0.0047(18)
C30 0.026(3) 0.026(2) 0.014(2) 0.0031(18) -0.004(2) 0.001(2)
C4 0.025(3) 0.017(2) 0.021(3) 0.0008(18) 0.006(2) 0.000(2)
C17 0.018(3) 0.016(2) 0.021(3) 0.0007(18) -0.006(2) -0.0012(19)
C28 0.022(3) 0.027(2) 0.024(3) -0.008(2) 0.001(2) -0.004(2)
C11 0.012(2) 0.023(2) 0.020(3) -0.0008(18) -0.001(2) 0.0009(19)
C5 0.020(3) 0.020(2) 0.023(3) -0.0038(19) -0.002(2) 0.000(2)
C14 0.019(3) 0.021(2) 0.020(3) 0.0024(18) 0.004(2) 0.0025(19)
C12 0.020(3) 0.024(2) 0.025(3) -0.002(2) 0.001(2) 0.000(2)
C18 0.016(2) 0.019(2) 0.019(3) 0.0021(18) -0.003(2) 0.0015(19)
C36 0.023(3) 0.022(2) 0.027(3) 0.000(2) -0.003(2) 0.003(2)
C29 0.032(3) 0.029(3) 0.017(3) -0.002(2) -0.001(2) 0.004(2)
C25 0.020(3) 0.029(3) 0.036(3) 0.007(2) -0.001(2) 0.000(2)
C16 0.021(3) 0.025(2) 0.015(2) -0.0010(18) -0.003(2) 0.001(2)
C20 0.020(3) 0.023(2) 0.026(3) -0.0062(19) -0.008(2) 0.000(2)
C24 0.022(3) 0.027(2) 0.023(3) 0.002(2) 0.002(2) -0.001(2)
C8 0.016(2) 0.016(2) 0.017(2) -0.0018(17) 0.004(2) 0.0030(18)
C19 0.024(3) 0.023(2) 0.021(3) -0.0032(19) -0.005(2) 0.002(2)
C26 0.025(3) 0.024(3) 0.046(4) 0.000(2) 0.007(3) 0.004(2)
C38 0.037(3) 0.026(2) 0.022(3) -0.003(2) 0.003(2) 0.003(2)
C37 0.030(3) 0.016(2) 0.041(3) 0.003(2) 0.005(3) 0.004(2)
C15 0.021(3) 0.027(2) 0.023(3) 0.005(2) 0.006(2) 0.006(2)
C27 0.035(3) 0.030(3) 0.039(3) -0.011(2) 0.018(3) 0.000(2)
C21 0.019(3) 0.023(2) 0.031(3) 0.001(2) 0.002(2) -0.004(2)
C6 0.022(3) 0.025(2) 0.024(3) -0.004(2) 0.002(2) -0.004(2)
C7 0.018(3) 0.022(2) 0.022(3) -0.0019(19) 0.003(2) 0.0015(19)
C22 0.020(3) 0.025(2) 0.022(3) 0.0017(19) -0.001(2) 0.000(2)

loop_
_atom_type_symbol
_atom_type_description
_atom_type_scat_dispersion_real
_atom_type_scat_dispersion_imag
_atom_type_scat_source
C C 0.0033 0.0016 'International Tables Vol C Tables 4.2.6.8 and 6.1.1.4'
H H 0.0000 0.0000 'International Tables Vol C Tables 4.2.6.8 and 6.1.1.4'
Cl Cl 0.1484 0.1585 'International Tables Vol C Tables 4.2.6.8 and 6.1.1.4'
Os Os -1.2165 7.6030 'International Tables Vol C Tables 4.2.6.8 and 6.1.1.4'
P P 0.1023 0.0942 'International Tables Vol C Tables 4.2.6.8 and 6.1.1.4'

loop_
_geom_angle_atom_site_label_1
_geom_angle_atom_site_label_2
_geom_angle_atom_site_label_3
_geom_angle
_geom_angle_site_symmetry_1
_geom_angle_site_symmetry_3
_geom_angle_publ_flag
P1 Os1 Cl1 89.20(4) . . ?
C32 Os1 Cl1 160.28(13) . . ?
C32 Os1 P1 96.25(12) . . ?
C32 Os1 C31 37.67(17) . . ?
C32 Os1 C33 38.04(17) . . ?
C32 Os1 C35 78.85(17) . . ?
C32 Os1 C34 66.85(17) . . ?
C32 Os1 C30 67.40(18) . . ?
C1 Os1 Cl1 82.27(12) . . ?
C1 Os1 P1 80.86(13) . . ?
C1 Os1 C32 117.27(17) . . ?
C1 Os1 C31 154.13(17) . . ?
C1 Os1 C33 93.36(17) . . ?
C1 Os1 C35 125.33(18) . . ?
C1 Os1 C34 98.57(17) . . ?
C1 Os1 C30 162.07(18) . . ?
C31 Os1 Cl1 123.22(12) . . ?
C31 Os1 P1 94.03(12) . . ?
C31 Os1 C35 65.67(18) . . ?
C31 Os1 C34 78.10(17) . . ?
C31 Os1 C30 36.51(18) . . ?
C33 Os1 Cl1 146.11(12) . . ?
C33 Os1 P1 123.43(12) . . ?
C33 Os1 C31 68.21(16) . . ?
C33 Os1 C35 67.53(16) . . ?
C33 Os1 C34 37.47(16) . . ?
C33 Os1 C30 80.70(16) . . ?
C35 Os1 Cl1 87.65(12) . . ?
C35 Os1 P1 152.80(13) . . ?
C35 Os1 C34 36.61(16) . . ?
C35 Os1 C30 36.84(17) . . ?
C34 Os1 Cl1 109.71(13) . . ?
C34 Os1 P1 160.89(13) . . ?
C34 Os1 C30 66.52(17) . . ?
C30 Os1 Cl1 93.21(13) . . ?
C30 Os1 P1 116.55(12) . . ?
C23 P1 Os1 114.68(14) . . ?
C23 P1 C17 100.8(2) . . ?
C17 P1 Os1 120.08(15) . . ?
C11 P1 Os1 105.77(15) . . ?
C11 P1 C23 104.5(2) . . ?
C11 P1 C17 110.1(2) . . ?
Os1 C32 H32 128.9 . . ?
C31 C32 Os1 72.3(3) . . ?
C31 C32 H32 119.7 . . ?
C31 C32 C33 120.5(4) . . ?
C33 C32 Os1 71.4(3) . . ?
C33 C32 H32 119.8 . . ?
C10 C1 Os1 119.1(3) . . ?
C2 C1 Os1 124.7(3) . . ?
C2 C1 C10 116.0(4) . . ?
C9 C10 C1 121.3(4) . . ?
C11 C10 C1 120.3(4) . . ?
C11 C10 C9 118.4(4) . . ?
Os1 C31 H31 129.8 . . ?
C32 C31 Os1 70.1(3) . . ?
C32 C31 H31 119.0 . . ?
C30 C31 Os1 73.8(3) . . ?
C30 C31 C32 122.0(4) . . ?
C30 C31 H31 119.0 . . ?
C32 C33 Os1 70.6(2) . . ?
C32 C33 C36 122.7(4) . . ?
C34 C33 Os1 72.9(2) . . ?
C34 C33 C32 117.4(4) . . ?
C34 C33 C36 119.6(4) . . ?
C36 C33 Os1 132.5(3) . . ?
Os1 C35 H35 128.2 . . ?
C34 C35 Os1 72.1(3) . . ?
C34 C35 H35 118.9 . . ?
C34 C35 C30 122.1(4) . . ?
C30 C35 Os1 73.1(3) . . ?
C30 C35 H35 118.9 . . ?
Os1 C34 H34 132.6 . . ?
C33 C34 Os1 69.6(2) . . ?
C33 C34 H34 119.6 . . ?
C35 C34 Os1 71.3(3) . . ?
C35 C34 C33 120.8(4) . . ?
C35 C34 H34 119.6 . . ?
C28 C23 P1 120.7(4) . . ?
C28 C23 C24 119.5(5) . . ?
C24 C23 P1 119.6(4) . . ?
C4 C3 C2 122.8(4) . . ?
C4 C3 C8 118.7(4) . . ?
C8 C3 C2 118.5(4) . . ?
C1 C2 C3 124.5(4) . . ?
C1 C2 H2 117.7 . . ?
C3 C2 H2 117.7 . . ?
C14 C13 H13 119.6 . . ?
C12 C13 H13 119.6 . . ?
C12 C13 C14 120.8(4) . . ?
C10 C9 C14 120.0(4) . . ?
C10 C9 C8 120.1(4) . . ?
C8 C9 C14 119.9(4) . . ?
C31 C30 Os1 69.7(3) . . ?
C31 C30 C35 117.0(4) . . ?
C31 C30 C29 121.9(4) . . ?
C35 C30 Os1 70.1(3) . . ?
C35 C30 C29 121.1(4) . . ?
C29 C30 Os1 129.4(3) . . ?
C3 C4 H4 119.7 . . ?
C5 C4 C3 120.6(4) . . ?
C5 C4 H4 119.7 . . ?
C18 C17 P1 120.4(3) . . ?
C18 C17 C22 119.2(4) . . ?
C22 C17 P1 120.3(3) . . ?
C23 C28 H28 120.1 . . ?
C23 C28 C27 119.7(5) . . ?
C27 C28 H28 120.1 . . ?
C10 C11 P1 111.7(3) . . ?
C12 C11 P1 127.1(4) . . ?
C12 C11 C10 121.1(4) . . ?
C4 C5 H5 119.4 . . ?
C6 C5 C4 121.2(4) . . ?
C6 C5 H5 119.4 . . ?
C13 C14 C9 119.1(4) . . ?
C13 C14 C15 121.9(4) . . ?
C15 C14 C9 119.0(4) . . ?
C13 C12 C11 120.6(4) . . ?
C13 C12 H12 119.7 . . ?
C11 C12 H12 119.7 . . ?
C17 C18 H18 120.0 . . ?
C17 C18 C19 120.0(4) . . ?
C19 C18 H18 120.0 . . ?
C33 C36 H36 107.7 . . ?
C33 C36 C38 114.1(4) . . ?
C33 C36 C37 107.4(4) . . ?
C38 C36 H36 107.7 . . ?
C38 C36 C37 111.9(4) . . ?
C37 C36 H36 107.7 . . ?
C30 C29 H29A 109.5 . . ?
C30 C29 H29B 109.5 . . ?
C30 C29 H29C 109.5 . . ?
H29A C29 H29B 109.5 . . ?
H29A C29 H29C 109.5 . . ?
H29B C29 H29C 109.5 . . ?
C24 C25 H25 120.1 . . ?
C24 C25 C26 119.8(5) . . ?
C26 C25 H25 120.1 . . ?
C15 C16 H16 119.2 . . ?
C15 C16 C7 121.6(5) . . ?
C7 C16 H16 119.2 . . ?
C19 C20 H20 120.2 . . ?
C19 C20 C21 119.7(4) . . ?
C21 C20 H20 120.2 . . ?
C23 C24 H24 119.5 . . ?
C25 C24 C23 120.9(5) . . ?
C25 C24 H24 119.5 . . ?
C9 C8 C3 119.5(4) . . ?
C7 C8 C3 120.2(4) . . ?
C7 C8 C9 120.2(4) . . ?
C18 C19 H19 119.8 . . ?
C20 C19 C18 120.5(5) . . ?
C20 C19 H19 119.8 . . ?
C25 C26 H26 120.0 . . ?
C27 C26 C25 120.0(5) . . ?
C27 C26 H26 120.0 . . ?
C36 C38 H38A 109.5 . . ?
C36 C38 H38B 109.5 . . ?
C36 C38 H38C 109.5 . . ?
H38A C38 H38B 109.5 . . ?
H38A C38 H38C 109.5 . . ?
H38B C38 H38C 109.5 . . ?
C36 C37 H37A 109.5 . . ?
C36 C37 H37B 109.5 . . ?
C36 C37 H37C 109.5 . . ?
H37A C37 H37B 109.5 . . ?
H37A C37 H37C 109.5 . . ?
H37B C37 H37C 109.5 . . ?
C14 C15 H15 119.5 . . ?
C16 C15 C14 121.0(4) . . ?
C16 C15 H15 119.5 . . ?
C28 C27 H27 120.0 . . ?
C26 C27 C28 120.0(5) . . ?
C26 C27 H27 120.0 . . ?
C20 C21 H21 119.7 . . ?
C22 C21 C20 120.6(4) . . ?
C22 C21 H21 119.7 . . ?
C5 C6 H6 119.7 . . ?
C5 C6 C7 120.5(5) . . ?
C7 C6 H6 119.7 . . ?
C8 C7 C16 118.3(4) . . ?
C6 C7 C16 123.0(5) . . ?
C6 C7 C8 118.8(4) . . ?
C17 C22 H22 120.0 . . ?
C21 C22 C17 120.1(4) . . ?
C21 C22 H22 120.0 . . ?

loop_
_geom_bond_atom_site_label_1
_geom_bond_atom_site_label_2
_geom_bond_distance
_geom_bond_site_symmetry_2
_geom_bond_publ_flag
Os1 Cl1 2.4147(11) . ?
Os1 P1 2.2910(12) . ?
Os1 C32 2.189(5) . ?
Os1 C1 2.093(5) . ?
Os1 C31 2.218(5) . ?
Os1 C33 2.199(4) . ?
Os1 C35 2.232(5) . ?
Os1 C34 2.242(4) . ?
Os1 C30 2.271(5) . ?
P1 C23 1.830(5) . ?
P1 C17 1.835(4) . ?
P1 C11 1.788(5) . ?
C32 H32 0.9500 . ?
C32 C31 1.423(6) . ?
C32 C33 1.430(6) . ?
C1 C10 1.476(6) . ?
C1 C2 1.357(6) . ?
C10 C9 1.414(7) . ?
C10 C11 1.413(6) . ?
C31 H31 0.9500 . ?
C31 C30 1.407(7) . ?
C33 C34 1.427(6) . ?
C33 C36 1.508(6) . ?
C35 H35 0.9500 . ?
C35 C34 1.405(6) . ?
C35 C30 1.423(7) . ?
C34 H34 0.9500 . ?
C23 C28 1.380(6) . ?
C23 C24 1.382(7) . ?
C3 C2 1.445(6) . ?
C3 C4 1.394(6) . ?
C3 C8 1.419(6) . ?
C2 H2 0.9500 . ?
C13 H13 0.9500 . ?
C13 C14 1.410(6) . ?
C13 C12 1.370(7) . ?
C9 C14 1.425(6) . ?
C9 C8 1.417(6) . ?
C30 C29 1.489(6) . ?
C4 H4 0.9500 . ?
C4 C5 1.380(7) . ?
C17 C18 1.388(6) . ?
C17 C22 1.401(6) . ?
C28 H28 0.9500 . ?
C28 C27 1.402(7) . ?
C11 C12 1.392(6) . ?
C5 H5 0.9500 . ?
C5 C6 1.375(7) . ?
C14 C15 1.418(7) . ?
C12 H12 0.9500 . ?
C18 H18 0.9500 . ?
C18 C19 1.391(6) . ?
C36 H36 1.0000 . ?
C36 C38 1.519(7) . ?
C36 C37 1.538(6) . ?
C29 H29A 0.9800 . ?
C29 H29B 0.9800 . ?
C29 H29C 0.9800 . ?
C25 H25 0.9500 . ?
C25 C24 1.378(7) . ?
C25 C26 1.382(7) . ?
C16 H16 0.9500 . ?
C16 C15 1.358(7) . ?
C16 C7 1.437(6) . ?
C20 H20 0.9500 . ?
C20 C19 1.380(7) . ?
C20 C21 1.384(7) . ?
C24 H24 0.9500 . ?
C8 C7 1.416(7) . ?
C19 H19 0.9500 . ?
C26 H26 0.9500 . ?
C26 C27 1.378(8) . ?
C38 H38A 0.9800 . ?
C38 H38B 0.9800 . ?
C38 H38C 0.9800 . ?
C37 H37A 0.9800 . ?
C37 H37B 0.9800 . ?
C37 H37C 0.9800 . ?
C15 H15 0.9500 . ?
C27 H27 0.9500 . ?
C21 H21 0.9500 . ?
C21 C22 1.379(6) . ?
C6 H6 0.9500 . ?
C6 C7 1.399(6) . ?
C22 H22 0.9500 . ?

loop_
_geom_torsion_atom_site_label_1
_geom_torsion_atom_site_label_2
_geom_torsion_atom_site_label_3
_geom_torsion_atom_site_label_4
_geom_torsion
_geom_torsion_site_symmetry_1
_geom_torsion_site_symmetry_2
_geom_torsion_site_symmetry_3
_geom_torsion_site_symmetry_4
_geom_torsion_publ_flag
Os1 P1 C23 C28 -92.6(4) . . . . ?
Os1 P1 C23 C24 83.2(4) . . . . ?
Os1 P1 C17 C18 9.8(4) . . . . ?
Os1 P1 C17 C22 -169.0(3) . . . . ?
Os1 P1 C11 C10 13.9(3) . . . . ?
Os1 P1 C11 C12 -170.7(4) . . . . ?
Os1 C32 C31 C30 -54.8(4) . . . . ?
Os1 C32 C33 C34 57.7(4) . . . . ?
Os1 C32 C33 C36 -128.7(4) . . . . ?
Os1 C1 C10 C9 173.2(3) . . . . ?
Os1 C1 C10 C11 -6.8(6) . . . . ?
Os1 C1 C2 C3 -174.7(3) . . . . ?
Os1 C31 C30 C35 -53.4(4) . . . . ?
Os1 C31 C30 C29 124.5(4) . . . . ?
Os1 C33 C34 C35 51.7(4) . . . . ?
Os1 C33 C36 C38 -62.3(6) . . . . ?
Os1 C33 C36 C37 173.1(4) . . . . ?
Os1 C35 C34 C33 -51.0(4) . . . . ?
Os1 C35 C30 C31 53.2(4) . . . . ?
Os1 C35 C30 C29 -124.7(4) . . . . ?
P1 C23 C28 C27 175.4(4) . . . . ?
P1 C23 C24 C25 -175.7(4) . . . . ?
P1 C17 C18 C19 -177.2(4) . . . . ?
P1 C17 C22 C21 177.3(4) . . . . ?
P1 C11 C12 C13 -175.2(4) . . . . ?
C32 C31 C30 Os1 53.1(4) . . . . ?
C32 C31 C30 C35 -0.3(7) . . . . ?
C32 C31 C30 C29 177.6(4) . . . . ?
C32 C33 C34 Os1 -56.6(3) . . . . ?
C32 C33 C34 C35 -4.9(6) . . . . ?
C32 C33 C36 C38 30.7(6) . . . . ?
C32 C33 C36 C37 -93.9(5) . . . . ?
C1 C10 C9 C14 -177.9(4) . . . . ?
C1 C10 C9 C8 2.1(6) . . . . ?
C1 C10 C11 P1 -5.9(5) . . . . ?
C1 C10 C11 C12 178.4(4) . . . . ?
C10 C1 C2 C3 -0.2(7) . . . . ?
C10 C9 C14 C13 -0.8(7) . . . . ?
C10 C9 C14 C15 179.1(4) . . . . ?
C10 C9 C8 C3 -0.8(6) . . . . ?
C10 C9 C8 C7 179.2(4) . . . . ?
C10 C11 C12 C13 -0.2(7) . . . . ?
C31 C32 C33 Os1 -55.2(4) . . . . ?
C31 C32 C33 C34 2.6(6) . . . . ?
C31 C32 C33 C36 176.2(4) . . . . ?
C33 C32 C31 Os1 54.7(4) . . . . ?
C33 C32 C31 C30 0.0(7) . . . . ?
C34 C33 C36 C38 -155.8(4) . . . . ?
C34 C33 C36 C37 79.5(5) . . . . ?
C34 C35 C30 Os1 -55.2(4) . . . . ?
C34 C35 C30 C31 -2.0(7) . . . . ?
C34 C35 C30 C29 -179.9(4) . . . . ?
C23 P1 C17 C18 136.8(4) . . . . ?
C23 P1 C17 C22 -42.1(4) . . . . ?
C23 P1 C11 C10 -107.5(3) . . . . ?
C23 P1 C11 C12 67.9(4) . . . . ?
C23 C28 C27 C26 0.4(8) . . . . ?
C3 C4 C5 C6 0.5(7) . . . . ?
C3 C8 C7 C16 -179.3(4) . . . . ?
C3 C8 C7 C6 0.4(6) . . . . ?
C2 C1 C10 C9 -1.6(6) . . . . ?
C2 C1 C10 C11 178.4(4) . . . . ?
C2 C3 C4 C5 -179.5(4) . . . . ?
C2 C3 C8 C9 -0.9(6) . . . . ?
C2 C3 C8 C7 179.1(4) . . . . ?
C13 C14 C15 C16 -177.4(4) . . . . ?
C9 C10 C11 P1 174.1(3) . . . . ?
C9 C10 C11 C12 -1.6(7) . . . . ?
C9 C14 C15 C16 2.7(7) . . . . ?
C9 C8 C7 C16 0.7(6) . . . . ?
C9 C8 C7 C6 -179.6(4) . . . . ?
C30 C35 C34 Os1 55.7(4) . . . . ?
C30 C35 C34 C33 4.7(7) . . . . ?
C4 C3 C2 C1 -179.6(4) . . . . ?
C4 C3 C8 C9 -179.9(4) . . . . ?
C4 C3 C8 C7 0.1(6) . . . . ?
C4 C5 C6 C7 -0.1(7) . . . . ?
C17 P1 C23 C28 136.9(4) . . . . ?
C17 P1 C23 C24 -47.3(4) . . . . ?
C17 P1 C11 C10 145.0(3) . . . . ?
C17 P1 C11 C12 -39.6(5) . . . . ?
C17 C18 C19 C20 -0.5(7) . . . . ?
C28 C23 C24 C25 0.1(7) . . . . ?
C11 P1 C23 C28 22.7(4) . . . . ?
C11 P1 C23 C24 -161.5(4) . . . . ?
C11 P1 C17 C18 -113.3(4) . . . . ?
C11 P1 C17 C22 67.9(4) . . . . ?
C11 C10 C9 C14 2.1(6) . . . . ?
C11 C10 C9 C8 -177.9(4) . . . . ?
C5 C6 C7 C16 179.3(4) . . . . ?
C5 C6 C7 C8 -0.4(7) . . . . ?
C14 C13 C12 C11 1.5(7) . . . . ?
C14 C9 C8 C3 179.2(4) . . . . ?
C14 C9 C8 C7 -0.8(6) . . . . ?
C12 C13 C14 C9 -1.0(7) . . . . ?
C12 C13 C14 C15 179.0(4) . . . . ?
C18 C17 C22 C21 -1.6(7) . . . . ?
C36 C33 C34 Os1 129.6(4) . . . . ?
C36 C33 C34 C35 -178.7(4) . . . . ?
C25 C26 C27 C28 -0.1(8) . . . . ?
C20 C21 C22 C17 0.3(8) . . . . ?
C24 C23 C28 C27 -0.4(7) . . . . ?
C24 C25 C26 C27 -0.2(8) . . . . ?
C8 C3 C2 C1 1.4(7) . . . . ?
C8 C3 C4 C5 -0.5(7) . . . . ?
C8 C9 C14 C13 179.2(4) . . . . ?
C8 C9 C14 C15 -0.9(6) . . . . ?
C19 C20 C21 C22 0.9(8) . . . . ?
C26 C25 C24 C23 0.2(7) . . . . ?
C15 C16 C7 C8 1.1(7) . . . . ?
C15 C16 C7 C6 -178.5(5) . . . . ?
C21 C20 C19 C18 -0.8(7) . . . . ?
C7 C16 C15 C14 -2.8(7) . . . . ?
C22 C17 C18 C19 1.7(7) . . . . ?
